data_4112642
loop_
_publ_author_name
'John F. Berry'
'F. Albert Cotton'
'Tongbu Lu'
'Carlos A. Murillo'
'Brian K. Roberts'
'Xiaoping Wang'

_publ_contact_author_address
;  Laboratory for Molecular Structure and Bonding
   Dept. of Chemistry
   Texas A&M University, PO Box  30012
   College Station, TX 77842-3012, USA
;
_publ_contact_author_email cotton@tamu.edu
_publ_contact_author_fax '(979) 845 9351'
_publ_contact_author_name 'F. A. Cotton'
_publ_contact_author_phone '(979) 845 4432'
_publ_section_title
;
 Molecular and Electronic Structures by Design: Tuning Symmetrical and
 Unsymmetrical Linear Trichromium Chains
;
_journal_name_full 'Journal of the American Chemical Society'
_journal_page_first 7082
_journal_page_last 7096
_journal_paper_doi 10.1021/ja049055h
_journal_volume 126
_journal_year 2004
_chemical_formula_moiety Cr3(C10H8N3)4(NCCH3)2(PF6)2.2(NCCH3)
_chemical_formula_sum 'C48 H44 Cr3 F12 N16 P2'
_chemical_formula_weight 1290.93
_chemical_name_common Cr3(dpa)4(NCMe)2(PF6)2.2NCMe
_chemical_name_systematic
; 
 ? 
;
_space_group_IT_number 15
_symmetry_cell_setting monoclinic
_symmetry_space_group_name_Hall '-C 2yc'
_symmetry_space_group_name_H-M 'C 1 2/c 1'
_atom_sites_solution_hydrogens geom
_atom_sites_solution_primary direct
_atom_sites_solution_secondary difmap
_audit_creation_method SHELXL-97
_cell_angle_alpha 90.00
_cell_angle_beta 124.6740(10)
_cell_angle_gamma 90.00
_cell_formula_units_Z 4
_cell_length_a 28.0572(19)
_cell_length_b 10.1744(7)
_cell_length_c 22.8994(16)
_cell_measurement_reflns_used 5502
_cell_measurement_temperature 293(2)
_cell_measurement_theta_max 27.5
_cell_measurement_theta_min 2.0
_cell_volume 5376.0(6)
_computing_cell_refinement SAINT
_computing_data_collection SMART
_computing_data_reduction SAINT
_computing_structure_refinement 'SHELXL-97 (Sheldrick, 1997)'
_computing_structure_solution 'SHELXS-97 (Sheldrick, 1990)'
_diffrn_ambient_temperature 213(2)
_diffrn_measured_fraction_theta_full 0.977
_diffrn_measured_fraction_theta_max 0.977
_diffrn_measurement_device_type 'Bruker SMART 1000'
_diffrn_measurement_method '\w scans'
_diffrn_radiation_monochromator graphite
_diffrn_radiation_source 'normal-focus sealed tube'
_diffrn_radiation_type MoK\a
_diffrn_radiation_wavelength 0.71073
_diffrn_reflns_av_R_equivalents 0.0135
_diffrn_reflns_av_sigmaI/netI 0.0157
_diffrn_reflns_limit_h_max 36
_diffrn_reflns_limit_h_min -36
_diffrn_reflns_limit_k_max 13
_diffrn_reflns_limit_k_min -7
_diffrn_reflns_limit_l_max 28
_diffrn_reflns_limit_l_min -29
_diffrn_reflns_number 16514
_diffrn_reflns_theta_full 27.51
_diffrn_reflns_theta_max 27.51
_diffrn_reflns_theta_min 1.77
_diffrn_standards_number 0
_exptl_absorpt_coefficient_mu 0.749
_exptl_absorpt_correction_T_max 0.7794
_exptl_absorpt_correction_T_min 0.7388
_exptl_absorpt_correction_type multi-scan
_exptl_crystal_colour black
_exptl_crystal_density_diffrn 1.595
_exptl_crystal_description block
_exptl_crystal_F_000 2616
_exptl_crystal_size_max 0.43
_exptl_crystal_size_mid 0.38
_exptl_crystal_size_min 0.35
_refine_diff_density_max 0.438
_refine_diff_density_min -0.417
_refine_diff_density_rms 0.058
_refine_ls_extinction_method none
_refine_ls_goodness_of_fit_ref 1.031
_refine_ls_hydrogen_treatment noref
_refine_ls_matrix_type full
_refine_ls_number_parameters 372
_refine_ls_number_reflns 6037
_refine_ls_number_restraints 0
_refine_ls_restrained_S_all 1.031
_refine_ls_R_factor_all 0.0367
_refine_ls_R_factor_gt 0.0320
_refine_ls_shift/su_max 0.003
_refine_ls_shift/su_mean 0.000
_refine_ls_structure_factor_coef Fsqd
_refine_ls_weighting_details 'calc w=1/[\s^2^(Fo^2^)+(0.0470P)^2^+5.5375P] where P=(Fo^2^+2Fc^2^)/3'
_refine_ls_weighting_scheme calc
_refine_ls_wR_factor_gt 0.0872
_refine_ls_wR_factor_ref 0.0911
_reflns_number_gt 5341
_reflns_number_total 6037
_reflns_threshold_expression I>2sigma(I)
_cod_data_source_file ja049055hsi20040409_043050_08.cif
_cod_data_source_block 4twoNCMe
_cod_original_sg_symbol_H-M 'C 2/c'
_cod_database_code 4112642

loop_
_symmetry_equiv_pos_as_xyz
'x, y, z'
'-x, y, -z+1/2'
'x+1/2, y+1/2, z'
'-x+1/2, y+1/2, -z+1/2'
'-x, -y, -z'
'x, -y, z-1/2'
'-x+1/2, -y+1/2, -z'
'x+1/2, -y+1/2, z-1/2'

loop_
_atom_site_label
_atom_site_type_symbol
_atom_site_fract_x
_atom_site_fract_y
_atom_site_fract_z
_atom_site_U_iso_or_equiv
_atom_site_adp_type
_atom_site_occupancy
_atom_site_symmetry_multiplicity
_atom_site_calc_flag
_atom_site_refinement_flags
Cr1 Cr -0.080506(11) 0.93108(3) 0.253340(13) 0.02741(8) Uani 1 1 d .
Cr2 Cr -0.00552(18) 0.93307(4) 0.2504(3) 0.0228(4) Uani 0.50 1 d P
N1 N 0.12472(5) 1.02193(13) 0.34744(7) 0.0255(3) Uani 1 1 d .
N1S N 0.19454(17) 0.1134(3) 0.13187(19) 0.1120(11) Uani 1 1 d .
N2 N 0.03600(6) 1.07227(13) 0.32721(7) 0.0261(3) Uani 1 1 d .
N3 N -0.05518(6) 1.11602(13) 0.30052(7) 0.0264(3) Uani 1 1 d .
N4 N 0.09709(5) 0.74140(13) 0.29147(7) 0.0252(3) Uani 1 1 d .
N5 N 0.03680(5) 0.79254(13) 0.32641(7) 0.0253(3) Uani 1 1 d .
N6 N -0.02698(5) 0.85064(13) 0.35544(7) 0.0256(3) Uani 1 1 d .
N7 N -0.16275(7) 0.91962(15) 0.25548(8) 0.0361(3) Uani 1 1 d .
C1S C 0.20615(14) 0.1602(3) 0.09682(17) 0.0753(8) Uani 1 1 d .
C2S C 0.22077(15) 0.2206(3) 0.05196(19) 0.0862(9) Uani 1 1 d .
H1A H 0.1998 0.1781 0.0065 0.103 Uiso 1 1 calc R
H1B H 0.2616 0.2119 0.0736 0.103 Uiso 1 1 calc R
H1C H 0.2106 0.3121 0.0460 0.103 Uiso 1 1 calc R
C11 C 0.09528(7) 1.07452(15) 0.37321(9) 0.0263(3) Uani 1 1 d .
C12 C 0.12636(7) 1.11859(18) 0.44415(9) 0.0340(4) Uani 1 1 d .
H12A H 0.1065 1.1458 0.4635 0.041 Uiso 1 1 calc R
C13 C 0.18581(8) 1.1215(2) 0.48475(9) 0.0394(4) Uani 1 1 d .
H13A H 0.2062 1.1532 0.5310 0.047 Uiso 1 1 calc R
C14 C 0.21539(8) 1.0768(2) 0.45631(10) 0.0401(4) Uani 1 1 d .
H14A H 0.2556 1.0814 0.4821 0.048 Uiso 1 1 calc R
C15 C 0.18333(7) 1.02570(18) 0.38892(9) 0.0324(3) Uani 1 1 d .
H15A H 0.2030 0.9916 0.3706 0.039 Uiso 1 1 calc R
C31 C 0.00089(7) 1.15680(16) 0.33356(8) 0.0268(3) Uani 1 1 d .
C32 C 0.01730(8) 1.28072(18) 0.36709(10) 0.0362(4) Uani 1 1 d .
H32A H 0.0552 1.3098 0.3890 0.043 Uiso 1 1 calc R
C33 C -0.02248(8) 1.35883(18) 0.36764(11) 0.0398(4) Uani 1 1 d .
H33A H -0.0113 1.4398 0.3906 0.048 Uiso 1 1 calc R
C34 C -0.07953(8) 1.31597(18) 0.33360(9) 0.0356(4) Uani 1 1 d .
H34A H -0.1072 1.3674 0.3331 0.043 Uiso 1 1 calc R
C35 C -0.09364(7) 1.19612(18) 0.30094(9) 0.0320(3) Uani 1 1 d .
H35A H -0.1318 1.1678 0.2776 0.038 Uiso 1 1 calc R
C41 C 0.07363(6) 0.70325(16) 0.32718(8) 0.0274(3) Uani 1 1 d .
C42 C 0.08575(9) 0.57677(19) 0.35769(12) 0.0436(5) Uani 1 1 d .
H42A H 0.0700 0.5507 0.3823 0.052 Uiso 1 1 calc R
C43 C 0.12049(10) 0.4921(2) 0.35132(13) 0.0493(5) Uani 1 1 d .
H43A H 0.1290 0.4094 0.3722 0.059 Uiso 1 1 calc R
C44 C 0.14305(8) 0.53081(19) 0.31338(11) 0.0413(4) Uani 1 1 d .
H44A H 0.1666 0.4747 0.3082 0.050 Uiso 1 1 calc R
C45 C 0.12972(7) 0.65350(17) 0.28404(9) 0.0330(4) Uani 1 1 d .
H45A H 0.1438 0.6783 0.2574 0.040 Uiso 1 1 calc R
C61 C 0.02418(7) 0.79256(16) 0.37657(8) 0.0270(3) Uani 1 1 d .
C62 C 0.06141(8) 0.7479(2) 0.44658(10) 0.0425(4) Uani 1 1 d .
H62A H 0.0963 0.7079 0.4611 0.051 Uiso 1 1 calc R
C63 C 0.04646(9) 0.7629(2) 0.49392(10) 0.0486(5) Uani 1 1 d .
H63A H 0.0712 0.7332 0.5404 0.058 Uiso 1 1 calc R
C64 C -0.00546(8) 0.8223(2) 0.47204(9) 0.0412(4) Uani 1 1 d .
H64A H -0.0164 0.8331 0.5032 0.049 Uiso 1 1 calc R
C65 C -0.04046(7) 0.86486(18) 0.40318(9) 0.0330(4) Uani 1 1 d .
H65A H -0.0753 0.9056 0.3885 0.040 Uiso 1 1 calc R
C71 C -0.20000(7) 0.89688(18) 0.26039(9) 0.0340(4) Uani 1 1 d .
C72 C -0.24759(8) 0.8652(2) 0.26629(11) 0.0456(5) Uani 1 1 d .
H72A H -0.2681 0.7900 0.2373 0.055 Uiso 1 1 calc R
H72B H -0.2736 0.9387 0.2506 0.055 Uiso 1 1 calc R
H72C H -0.2326 0.8459 0.3149 0.055 Uiso 1 1 calc R
P1 P 0.14995(2) 0.58561(5) 0.08693(2) 0.03361(11) Uani 1 1 d .
F1 F 0.21739(5) 0.61417(17) 0.12757(8) 0.0688(4) Uani 1 1 d .
F2 F 0.08334(6) 0.55614(16) 0.04644(10) 0.0794(5) Uani 1 1 d .
F3 F 0.13742(5) 0.73947(11) 0.07478(6) 0.0488(3) Uani 1 1 d .
F4 F 0.16281(7) 0.43113(13) 0.09989(8) 0.0654(4) Uani 1 1 d .
F5 F 0.15593(7) 0.59770(14) 0.16030(7) 0.0645(4) Uani 1 1 d .
F6 F 0.14532(8) 0.57377(14) 0.01414(7) 0.0674(4) Uani 1 1 d .

loop_
_atom_site_aniso_label
_atom_site_aniso_U_11
_atom_site_aniso_U_22
_atom_site_aniso_U_33
_atom_site_aniso_U_23
_atom_site_aniso_U_13
_atom_site_aniso_U_12
Cr1 0.03172(15) 0.02538(14) 0.02283(13) 0.00109(9) 0.01416(11) 0.00149(10)
Cr2 0.0272(13) 0.02280(19) 0.0209(2) -0.0002(3) 0.0152(9) -0.0002(3)
N1 0.0251(6) 0.0285(7) 0.0269(6) -0.0023(5) 0.0171(5) -0.0030(5)
N1S 0.152(3) 0.089(2) 0.106(2) 0.0312(19) 0.080(2) 0.029(2)
N2 0.0260(6) 0.0283(7) 0.0286(6) -0.0039(5) 0.0183(6) -0.0017(5)
N3 0.0280(6) 0.0290(7) 0.0278(6) 0.0008(5) 0.0193(6) 0.0021(5)
N4 0.0243(6) 0.0274(7) 0.0264(6) -0.0015(5) 0.0160(5) 0.0002(5)
N5 0.0249(6) 0.0284(7) 0.0266(6) 0.0025(5) 0.0171(5) 0.0018(5)
N6 0.0266(6) 0.0297(7) 0.0251(6) 0.0018(5) 0.0175(5) 0.0006(5)
N7 0.0349(8) 0.0399(8) 0.0374(8) 0.0044(6) 0.0229(7) 0.0050(6)
C1S 0.084(2) 0.0579(16) 0.0721(18) 0.0044(14) 0.0377(16) 0.0170(14)
C2S 0.085(2) 0.080(2) 0.092(2) 0.0005(18) 0.0488(19) 0.0143(17)
C11 0.0281(7) 0.0255(8) 0.0299(8) -0.0024(6) 0.0192(7) -0.0034(6)
C12 0.0353(9) 0.0391(9) 0.0323(8) -0.0091(7) 0.0220(7) -0.0030(7)
C13 0.0359(9) 0.0470(11) 0.0295(8) -0.0117(8) 0.0151(7) -0.0059(8)
C14 0.0269(8) 0.0521(12) 0.0372(9) -0.0101(8) 0.0159(7) -0.0062(7)
C15 0.0267(7) 0.0410(9) 0.0333(8) -0.0041(7) 0.0193(7) -0.0020(7)
C31 0.0304(7) 0.0283(8) 0.0281(7) 0.0013(6) 0.0203(6) 0.0010(6)
C32 0.0364(9) 0.0313(9) 0.0466(10) -0.0057(8) 0.0270(8) -0.0033(7)
C33 0.0482(10) 0.0296(9) 0.0482(10) -0.0061(8) 0.0313(9) 0.0019(8)
C34 0.0405(9) 0.0345(9) 0.0399(9) 0.0016(7) 0.0277(8) 0.0109(7)
C35 0.0303(8) 0.0372(9) 0.0340(8) 0.0018(7) 0.0215(7) 0.0058(7)
C41 0.0255(7) 0.0297(8) 0.0296(7) 0.0005(6) 0.0172(6) 0.0002(6)
C42 0.0546(12) 0.0346(10) 0.0644(13) 0.0144(9) 0.0473(11) 0.0103(8)
C43 0.0605(12) 0.0313(10) 0.0760(14) 0.0150(10) 0.0508(12) 0.0134(9)
C44 0.0449(10) 0.0327(9) 0.0605(12) 0.0003(9) 0.0384(10) 0.0076(8)
C45 0.0330(8) 0.0344(9) 0.0399(9) -0.0037(7) 0.0257(7) -0.0002(7)
C61 0.0278(7) 0.0294(8) 0.0282(7) 0.0022(6) 0.0186(6) -0.0002(6)
C62 0.0354(9) 0.0629(13) 0.0319(9) 0.0141(8) 0.0207(8) 0.0168(9)
C63 0.0454(10) 0.0749(15) 0.0277(8) 0.0159(9) 0.0220(8) 0.0155(10)
C64 0.0440(10) 0.0589(12) 0.0315(8) 0.0055(8) 0.0279(8) 0.0051(9)
C65 0.0309(8) 0.0440(10) 0.0318(8) 0.0018(7) 0.0225(7) 0.0015(7)
C71 0.0318(8) 0.0384(9) 0.0306(8) 0.0060(7) 0.0169(7) 0.0073(7)
C72 0.0357(9) 0.0573(13) 0.0489(11) 0.0098(10) 0.0270(9) 0.0039(9)
P1 0.0359(2) 0.0339(2) 0.0327(2) 0.00415(17) 0.02058(19) 0.00427(18)
F1 0.0353(6) 0.0863(11) 0.0788(10) -0.0248(8) 0.0289(7) 0.0017(6)
F2 0.0436(7) 0.0676(10) 0.1097(13) -0.0106(9) 0.0333(8) -0.0122(7)
F3 0.0625(7) 0.0360(6) 0.0532(7) 0.0102(5) 0.0360(6) 0.0066(5)
F4 0.0928(11) 0.0369(7) 0.0668(9) 0.0079(6) 0.0456(8) 0.0176(7)
F5 0.1062(12) 0.0577(8) 0.0577(8) 0.0137(6) 0.0633(9) 0.0194(8)
F6 0.1019(12) 0.0654(9) 0.0440(7) -0.0044(6) 0.0469(8) 0.0007(8)

loop_
_atom_type_symbol
_atom_type_description
_atom_type_scat_dispersion_real
_atom_type_scat_dispersion_imag
_atom_type_scat_source
C C 0.0033 0.0016 'International Tables Vol C Tables 4.2.6.8 and 6.1.1.4'
H H 0.0000 0.0000 'International Tables Vol C Tables 4.2.6.8 and 6.1.1.4'
N N 0.0061 0.0033 'International Tables Vol C Tables 4.2.6.8 and 6.1.1.4'
F F 0.0171 0.0103 'International Tables Vol C Tables 4.2.6.8 and 6.1.1.4'
P P 0.1023 0.0942 'International Tables Vol C Tables 4.2.6.8 and 6.1.1.4'
Cr Cr 0.3209 0.6236 'International Tables Vol C Tables 4.2.6.8 and 6.1.1.4'

loop_
_geom_angle_atom_site_label_1
_geom_angle_atom_site_label_2
_geom_angle_atom_site_label_3
_geom_angle
_geom_angle_site_symmetry_1
_geom_angle_site_symmetry_3
N3 Cr1 N6 87.57(5) . .
N3 Cr1 N4 173.91(5) . 2
N6 Cr1 N4 90.29(5) . 2
N3 Cr1 N1 89.22(5) . 2
N6 Cr1 N1 172.73(5) . 2
N4 Cr1 N1 92.24(5) 2 2
N3 Cr1 Cr2 87.50(8) . .
N6 Cr1 Cr2 86.87(15) . .
N4 Cr1 Cr2 86.69(7) 2 .
N1 Cr1 Cr2 86.48(15) 2 .
N3 Cr1 N7 94.80(5) . .
N6 Cr1 N7 92.67(5) . .
N4 Cr1 N7 91.00(5) 2 .
N1 Cr1 N7 94.09(5) 2 .
Cr2 Cr1 N7 177.64(6) . .
N3 Cr1 Cr2 87.64(7) . 2
N6 Cr1 Cr2 87.00(13) . 2
N4 Cr1 Cr2 86.55(7) 2 2
N1 Cr1 Cr2 86.35(13) 2 2
N7 Cr1 Cr2 177.53(6) . 2
Cr2 Cr2 N2 87.4(15) 2 .
Cr2 Cr2 N5 86.4(15) 2 .
N2 Cr2 N5 88.9(2) . .
Cr2 Cr2 N5 84.5(15) 2 2
N2 Cr2 N5 171.88(16) . 2
N5 Cr2 N5 90.03(8) . 2
Cr2 Cr2 N2 83.6(15) 2 2
N2 Cr2 N2 91.14(8) . 2
N5 Cr2 N2 170.00(16) . 2
N5 Cr2 N2 88.5(2) 2 2
Cr2 Cr2 Cr1 179(2) 2 .
N2 Cr2 Cr1 93.97(15) . .
N5 Cr2 Cr1 94.15(15) . .
N5 Cr2 Cr1 94.13(15) 2 .
N2 Cr2 Cr1 95.82(16) 2 .
N2 Cr2 Cr1 86.86(13) . 2
N5 Cr2 Cr1 85.26(12) . 2
N5 Cr2 Cr1 85.03(12) 2 2
N2 Cr2 Cr1 84.76(12) 2 2
Cr1 Cr2 Cr1 178.97(8) . 2
C15 N1 C11 118.50(13) . .
C15 N1 Cr1 120.21(10) . 2
C11 N1 Cr1 121.26(10) . 2
C11 N2 C31 122.43(13) . .
C11 N2 Cr2 121.60(14) . .
C31 N2 Cr2 115.78(13) . .
C11 N2 Cr2 113.85(14) . 2
C31 N2 Cr2 123.72(14) . 2
C35 N3 C31 118.94(14) . .
C35 N3 Cr1 120.55(11) . .
C31 N3 Cr1 120.48(10) . .
C45 N4 C41 118.48(14) . .
C45 N4 Cr1 121.29(11) . 2
C41 N4 Cr1 120.21(10) . 2
C41 N5 C61 122.57(13) . .
C41 N5 Cr2 123.16(14) . .
C61 N5 Cr2 114.25(14) . .
C41 N5 Cr2 115.34(13) . 2
C61 N5 Cr2 121.98(13) . 2
C65 N6 C61 118.83(13) . .
C65 N6 Cr1 120.48(11) . .
C61 N6 Cr1 120.49(10) . .
C71 N7 Cr1 170.35(15) . .
N1S C1S C2S 179.7(4) . .
N1 C11 N2 115.34(13) . .
N1 C11 C12 119.46(14) . .
N2 C11 C12 125.08(14) . .
C13 C12 C11 120.27(15) . .
C12 C13 C14 119.66(16) . .
C15 C14 C13 117.81(16) . .
N1 C15 C14 123.91(15) . .
N3 C31 N2 114.82(14) . .
N3 C31 C32 119.30(14) . .
N2 C31 C32 125.78(15) . .
C33 C32 C31 120.41(16) . .
C32 C33 C34 119.60(17) . .
C35 C34 C33 117.95(15) . .
N3 C35 C34 123.79(16) . .
N4 C41 N5 114.91(14) . .
N4 C41 C42 119.57(14) . .
N5 C41 C42 125.42(14) . .
C43 C42 C41 120.44(17) . .
C42 C43 C44 119.53(18) . .
C45 C44 C43 118.12(16) . .
N4 C45 C44 123.78(16) . .
N6 C61 N5 114.94(13) . .
N6 C61 C62 119.78(14) . .
N5 C61 C62 125.07(14) . .
C63 C62 C61 120.17(17) . .
C62 C63 C64 119.63(17) . .
C65 C64 C63 118.25(16) . .
N6 C65 C64 123.34(16) . .
N7 C71 C72 178.9(2) . .
F2 P1 F1 179.45(10) . .
F2 P1 F3 90.82(8) . .
F1 P1 F3 89.63(8) . .
F2 P1 F5 90.77(10) . .
F1 P1 F5 89.57(8) . .
F3 P1 F5 89.36(7) . .
F2 P1 F6 90.37(10) . .
F1 P1 F6 89.29(9) . .
F3 P1 F6 90.74(7) . .
F5 P1 F6 178.85(9) . .
F2 P1 F4 89.37(9) . .
F1 P1 F4 90.19(9) . .
F3 P1 F4 179.49(7) . .
F5 P1 F4 90.17(8) . .
F6 P1 F4 89.73(8) . .

loop_
_geom_bond_atom_site_label_1
_geom_bond_atom_site_label_2
_geom_bond_distance
_geom_bond_site_symmetry_2
Cr1 N3 2.0832(14) .
Cr1 N6 2.0967(13) .
Cr1 N4 2.1095(14) 2
Cr1 N1 2.1123(13) 2
Cr1 Cr2 2.143(3) .
Cr1 N7 2.3385(15) .
Cr1 Cr2 2.464(3) 2
Cr2 N2 2.031(4) .
Cr2 N5 2.033(4) .
Cr2 N5 2.038(4) 2
Cr2 N2 2.041(4) 2
Cr2 Cr1 2.464(3) 2
N1 C15 1.353(2) .
N1 C11 1.3680(19) .
N1 Cr1 2.1124(13) 2
N1S C1S 1.129(4) .
N2 C11 1.372(2) .
N2 C31 1.376(2) .
N2 Cr2 2.041(4) 2
N3 C35 1.357(2) .
N3 C31 1.366(2) .
N4 C45 1.358(2) .
N4 C41 1.3656(19) .
N4 Cr1 2.1096(13) 2
N5 C41 1.368(2) .
N5 C61 1.3811(19) .
N5 Cr2 2.038(4) 2
N6 C65 1.3527(19) .
N6 C61 1.361(2) .
N7 C71 1.137(2) .
C1S C2S 1.442(5) .
C11 C12 1.410(2) .
C12 C13 1.372(2) .
C13 C14 1.391(3) .
C14 C15 1.372(2) .
C31 C32 1.410(2) .
C32 C33 1.376(2) .
C33 C34 1.393(3) .
C34 C35 1.366(3) .
C41 C42 1.410(2) .
C42 C43 1.369(3) .
C43 C44 1.392(3) .
C44 C45 1.365(3) .
C61 C62 1.401(2) .
C62 C63 1.375(2) .
C63 C64 1.381(3) .
C64 C65 1.370(2) .
C71 C72 1.453(2) .
P1 F2 1.5718(14) .
P1 F1 1.5898(13) .
P1 F3 1.5938(12) .
P1 F5 1.5953(13) .
P1 F6 1.6012(13) .
P1 F4 1.6021(13) .
